data_1531531
loop_
_publ_author_name
'Kaczorowski, D.'
'Potel, M.'
'Noel, H.'

_publ_section_title
;
 Crystal structure of a novel uranium nickel phosphide U6 Ni15 P10
;
_journal_name_full 'Journal of Alloys Compd.'
_journal_page_first 128
_journal_page_last 130
_journal_volume 347
_journal_year 2002
_chemical_formula_sum 'Ni15 P10 U6'
_chemical_name_systematic 'U6 Ni15 P10'
_space_group_IT_number 176
_symmetry_space_group_name_Hall '-P 6c'
_symmetry_space_group_name_H-M 'P 63/m'
_cell_angle_alpha 90
_cell_angle_beta 90
_cell_angle_gamma 120
_cell_formula_units_Z 2
_cell_length_a 16.4104
_cell_length_b 16.4104
_cell_length_c 3.809
_cell_volume 888.341
_citation_journal_id_ASTM JALCEU
_cod_data_source_file Kaczorowski_JALCEU_2002_585.cif
_cod_data_source_block Ni15P10U6
_cod_original_cell_volume 888.3415
_cod_database_code 1531531

loop_
_symmetry_equiv_pos_as_xyz
x,y,z
x-y,x,z+1/2
-y,x-y,z
-x,-y,z+1/2
-x+y,-x,z
y,-x+y,z+1/2
-x,-y,-z
-x+y,-x,-z-1/2
y,-x+y,-z
x,y,-z-1/2
x-y,x,-z
-y,x-y,-z-1/2

loop_
_atom_site_label
_atom_site_type_symbol
_atom_site_fract_x
_atom_site_fract_y
_atom_site_fract_z
_atom_site_occupancy
_atom_site_U_iso_or_equiv
U2 U 0.1779 0.5614 0.25 1 0.0
Ni5 Ni 0.5123 0.2262 0.25 1 0.0
P1 P 0.2094 0.0241 0.25 1 0.0
P2 P 0.4635 0.075 0.25 1 0.0
Ni1 Ni 0.5633 0.0125 0.25 1 0.0
P4 P 0.6667 0.3333 0.25 1 0.0
Ni6 Ni 0.0408 0.348 0.25 1 0.0
Ni2 Ni 0.086 0.1428 0.25 0.77 0.0
Ni4 Ni 0.2493 0.1777 0.25 1 0.0
P3 P 0.408 0.2799 0.25 1 0.0
Ni3 Ni 0.052 0.085 0.25 0.23 0.0
U1 U 0.2355 0.3584 0.25 1 0.0
